data_1528934
loop_
_publ_author_name
'Tran, V.H.'
'Bukowski, Z.'
'Stepien-Damm, Yu.'
'Troc, R.'

_publ_section_title
;
 Antiferromagnetic ordering with an anisotropy reversal in U Sn0.5 Sb1.5
;
_journal_name_full 'Journal of Solid State Chemistry'
_journal_page_first 1401
_journal_page_last 1406
_journal_volume 179
_journal_year 2006
_chemical_formula_sum 'Sb1.48 Sn0.52 U'
_chemical_name_systematic 'U Sn0.52 Sb1.48'
_space_group_IT_number 129
_symmetry_space_group_name_Hall '-P 4a 2a'
_symmetry_space_group_name_H-M 'P 4/n m m :2'
_cell_angle_alpha 90
_cell_angle_beta 90
_cell_angle_gamma 90
_cell_formula_units_Z 2
_cell_length_a 4.279
_cell_length_b 4.279
_cell_length_c 8.737
_cell_volume 159.973
_citation_journal_id_ASTM JSSCBI
_cod_data_source_file Tran_JSSCBI_2006_954.cif
_cod_data_source_block Sb1.48Sn0.52U1
_cod_original_cell_volume 159.9731
_cod_original_formula_sum 'Sb1.48 Sn0.52 U1'
_cod_database_code 1528934

loop_
_symmetry_equiv_pos_as_xyz
x,y,z
-y+1/2,x,z
-x+1/2,-y+1/2,z
y,-x+1/2,z
x+1/2,-y,-z
y+1/2,x+1/2,-z
-x,y+1/2,-z
-y,-x,-z
-x,-y,-z
y-1/2,-x,-z
x-1/2,y-1/2,-z
-y,x-1/2,-z
-x-1/2,y,z
-y-1/2,-x-1/2,z
x,-y-1/2,z
y,x,z

loop_
_atom_site_label
_atom_site_type_symbol
_atom_site_fract_x
_atom_site_fract_y
_atom_site_fract_z
_atom_site_occupancy
_atom_site_U_iso_or_equiv
Sb1 Sb 0.75 0.25 0.5 0.76 0.0
Sb2 Sb 0.25 0.25 0.1407 0.72 0.0
U1 U 0.25 0.25 0.7804 1 0.0
Sn2 Sn 0.25 0.25 0.1407 0.28 0.0
Sn1 Sn 0.75 0.25 0.5 0.24 0.0
